data_4321711
loop_
_publ_author_name
'Olivier Tougait'
'James A. Ibers'

_publ_contact_author_address
; Department of Chemistry
  Northwestern University
  2145 Sheridan Rd.
  Evanston, IL 60208-3113, USA
;
_publ_contact_author_email ibers@chem.nwu.edu
_publ_contact_author_fax (847)491-2976
_publ_contact_author_name 'James A. Ibers'
_publ_contact_author_phone (847)491-5449
_publ_section_title
;
 New Series CrLn8Te13Cl (Ln = Sm, Gd, Tb): Pseudo-Misfit-Layer Compounds
;
_journal_name_full 'Inorganic Chemistry'
_journal_page_first 6136
_journal_page_last 6138
_journal_paper_doi 10.1021/ic000817t
_journal_volume 39
_journal_year 2000
_chemical_formula_sum 'Cl Cr Gd8 Te13'
_chemical_formula_weight 3004.25
_chemical_name_systematic
; 
 ? 
;
_space_group_IT_number 36
_symmetry_cell_setting orthorhombic
_symmetry_space_group_name_Hall 'C 2c -2'
_symmetry_space_group_name_H-M 'C m c 21'
_atom_sites_solution_hydrogens geom
_atom_sites_solution_primary direct
_atom_sites_solution_secondary difmap
_audit_creation_method SHELXL-97
_cell_angle_alpha 90.00
_cell_angle_beta 90.00
_cell_angle_gamma 90.00
_cell_formula_units_Z 4
_cell_length_a 4.1923(5)
_cell_length_b 26.464(3)
_cell_length_c 23.730(3)
_cell_measurement_reflns_used 5712
_cell_measurement_temperature 153(2)
_cell_measurement_theta_max 28.746
_cell_measurement_theta_min 2.305
_cell_volume 2632.7(5)
_computing_cell_refinement 'SMART version 5.054 (Bruker, 1999)'
_computing_data_collection 'SMART version 5.054 (Bruker, 1999)'
_computing_data_reduction 'SAINT-Plus version 6.01 (Bruker, 1999)'
_computing_molecular_graphics 'SHELXTL-97 (Sheldrick, 1997)'
_computing_publication_material 'SHELXTL-97 (Sheldrick, 1997)'
_computing_structure_refinement 'SHELXL-97 (Sheldrick, 1997)'
_computing_structure_solution 'SHELXS-97 (Sheldrick, 1990)'
_diffrn_ambient_temperature 153(2)
_diffrn_measured_fraction_theta_full 0.965
_diffrn_measured_fraction_theta_max 0.965
_diffrn_measurement_device_type 'Brucker Sarmt 1000 CCD'
_diffrn_measurement_method \w
_diffrn_radiation_monochromator graphite
_diffrn_radiation_source 'standard-focus sealed tube'
_diffrn_radiation_type MoK\a
_diffrn_radiation_wavelength 0.71073
_diffrn_reflns_av_R_equivalents 0.0365
_diffrn_reflns_av_sigmaI/netI 0.0272
_diffrn_reflns_limit_h_max 5
_diffrn_reflns_limit_h_min -5
_diffrn_reflns_limit_k_max 35
_diffrn_reflns_limit_k_min -35
_diffrn_reflns_limit_l_max 31
_diffrn_reflns_limit_l_min -31
_diffrn_reflns_number 15133
_diffrn_reflns_theta_full 28.75
_diffrn_reflns_theta_max 28.75
_diffrn_reflns_theta_min 1.54
_diffrn_standards_decay_% none
_exptl_absorpt_coefficient_mu 34.449
_exptl_absorpt_correction_T_max 0.762
_exptl_absorpt_correction_T_min 0.076
_exptl_absorpt_correction_type numerical
_exptl_absorpt_process_details 'face indexed (Sheldrick,1997)'
_exptl_crystal_colour black
_exptl_crystal_density_diffrn 7.579
_exptl_crystal_density_method 'not measured'
_exptl_crystal_description rod
_exptl_crystal_F_000 4916
_exptl_crystal_size_max 0.324
_exptl_crystal_size_mid 0.030
_exptl_crystal_size_min 0.016
_refine_diff_density_max 2.500
_refine_diff_density_min -2.833
_refine_diff_density_rms 0.726
_refine_ls_abs_structure_details 'Flack H D (1983), Acta Cryst. A39, 876-881'
_refine_ls_abs_structure_Flack 0.336(10)
_refine_ls_extinction_coef 0.000012(5)
_refine_ls_extinction_expression Fc^*^=kFc[1+0.001xFc^2^\l^3^/sin(2\q)]^-1/4^
_refine_ls_extinction_method SHELXL
_refine_ls_goodness_of_fit_ref 1.050
_refine_ls_hydrogen_treatment mixed
_refine_ls_matrix_type full
_refine_ls_number_parameters 141
_refine_ls_number_reflns 3641
_refine_ls_number_restraints 1
_refine_ls_restrained_S_all 1.050
_refine_ls_R_factor_all 0.0243
_refine_ls_R_factor_gt 0.0237
_refine_ls_shift/su_max 0.002
_refine_ls_shift/su_mean 0.000
_refine_ls_structure_factor_coef Fsqd
_refine_ls_weighting_details
; calc 
w = 1/[\s^2^(Fo^2^)+(0.04Fo^2^)^2^]
;
_refine_ls_weighting_scheme calc
_refine_ls_wR_factor_gt 0.0588
_refine_ls_wR_factor_ref 0.0591
_reflns_number_gt 3549
_reflns_number_total 3641
_reflns_threshold_expression >2sigma(I)
_cod_data_source_file ic000817t_3.cif
_cod_data_source_block CrGd8Te13Cl
_cod_original_cell_volume 2632.8(5)
_cod_database_code 4321711

loop_
_symmetry_equiv_pos_as_xyz
'x, y, z'
'-x, -y, z+1/2'
'x, -y, z+1/2'
'-x, y, z'
'x+1/2, y+1/2, z'
'-x+1/2, -y+1/2, z+1/2'
'x+1/2, -y+1/2, z+1/2'
'-x+1/2, y+1/2, z'

loop_
_atom_site_label
_atom_site_type_symbol
_atom_site_fract_x
_atom_site_fract_y
_atom_site_fract_z
_atom_site_U_iso_or_equiv
_atom_site_adp_type
_atom_site_occupancy
_atom_site_symmetry_multiplicity
_atom_site_calc_flag
_atom_site_refinement_flags
_atom_site_disorder_assembly
_atom_site_disorder_group
Gd1 Gd 0.0000 0.01787(2) -0.22237(2) 0.00786(12) Uani 1 2 d S . .
Gd2 Gd 0.0000 0.05234(2) -0.55604(2) 0.00766(12) Uani 1 2 d S . .
Gd3 Gd 0.0000 0.10740(2) -0.38437(2) 0.00742(12) Uani 1 2 d S . .
Gd4 Gd 0.0000 0.14797(2) -0.71771(2) 0.00765(12) Uani 1 2 d S . .
Gd5 Gd 0.0000 0.27509(2) -0.40481(2) 0.00752(12) Uani 1 2 d S . .
Gd6 Gd 0.0000 0.44016(2) -0.39743(2) 0.00798(12) Uani 1 2 d S . .
Gd7 Gd 0.0000 0.63207(2) -0.06520(3) 0.00778(11) Uani 1 2 d S . .
Gd8 Gd 0.0000 0.69283(2) -0.23219(2) 0.00737(12) Uani 1 2 d S . .
Te1 Te 0.0000 0.06218(3) 0.00016(3) 0.00753(15) Uani 1 2 d S . .
Te2 Te 0.0000 0.13053(3) -0.16338(3) 0.00713(15) Uani 1 2 d S . .
Te3 Te 0.0000 0.14398(3) -0.85849(3) 0.00726(15) Uani 1 2 d S . .
Te4 Te 0.0000 0.17302(3) -0.49559(3) 0.00935(15) Uani 1 2 d S . .
Te5 Te 0.0000 0.20253(3) -0.00206(3) 0.00786(15) Uani 1 2 d S . .
Te6 Te 0.0000 0.24426(3) -0.62311(3) 0.00891(15) Uani 1 2 d S . .
Te7 Te 0.0000 0.27438(3) -0.26530(3) 0.00690(15) Uani 1 2 d S . .
Te8 Te 0.0000 0.37703(3) -0.11971(3) 0.00776(14) Uani 1 2 d S . .
Te9 Te 0.0000 0.43378(3) -0.25975(3) 0.00772(15) Uani 1 2 d S . .
Te10 Te 0.0000 0.51825(3) -0.12145(3) 0.00702(14) Uani 1 2 d S . .
Te11 Te 0.0000 0.55042(3) -0.45871(3) 0.00744(15) Uani 1 2 d S . .
Te12 Te 0.0000 0.58567(3) -0.28525(3) 0.00787(15) Uani 1 2 d S . .
Te13 Te 0.0000 0.69558(3) -0.36496(3) 0.00789(15) Uani 1 2 d S . .
Cr1 Cr 0.0000 0.29105(7) -0.05909(9) 0.0073(3) Uani 1 2 d S . .
Cl1 Cl 0.0000 -0.00038(10) -0.35262(12) 0.0049(4) Uani 1 2 d S . .

loop_
_atom_site_aniso_label
_atom_site_aniso_U_11
_atom_site_aniso_U_22
_atom_site_aniso_U_33
_atom_site_aniso_U_23
_atom_site_aniso_U_13
_atom_site_aniso_U_12
Gd1 0.0067(2) 0.0092(3) 0.0077(3) 0.0001(2) 0.000 0.000
Gd2 0.0066(2) 0.0104(3) 0.0060(3) -0.0004(2) 0.000 0.000
Gd3 0.0067(2) 0.0093(3) 0.0062(3) 0.0000(2) 0.000 0.000
Gd4 0.0068(2) 0.0094(3) 0.0067(3) 0.0006(2) 0.000 0.000
Gd5 0.0065(2) 0.0090(2) 0.0070(3) 0.0006(2) 0.000 0.000
Gd6 0.0070(3) 0.0096(3) 0.0073(3) 0.0011(2) 0.000 0.000
Gd7 0.0068(2) 0.0107(3) 0.0058(3) -0.0004(2) 0.000 0.000
Gd8 0.0069(2) 0.0086(3) 0.0066(3) -0.0001(2) 0.000 0.000
Te1 0.0071(3) 0.0087(3) 0.0068(4) 0.0002(3) 0.000 0.000
Te2 0.0063(3) 0.0094(4) 0.0056(4) 0.0003(3) 0.000 0.000
Te3 0.0065(3) 0.0086(4) 0.0067(4) 0.0002(3) 0.000 0.000
Te4 0.0073(3) 0.0125(3) 0.0082(4) 0.0027(3) 0.000 0.000
Te5 0.0077(3) 0.0092(3) 0.0066(3) -0.0010(3) 0.000 0.000
Te6 0.0072(3) 0.0130(4) 0.0065(3) 0.0023(3) 0.000 0.000
Te7 0.0063(3) 0.0076(3) 0.0068(4) -0.0004(3) 0.000 0.000
Te8 0.0074(3) 0.0093(3) 0.0066(3) -0.0001(3) 0.000 0.000
Te9 0.0075(3) 0.0087(3) 0.0069(4) -0.0004(3) 0.000 0.000
Te10 0.0067(3) 0.0085(3) 0.0059(3) 0.0006(3) 0.000 0.000
Te11 0.0065(3) 0.0105(4) 0.0053(4) -0.0002(3) 0.000 0.000
Te12 0.0080(3) 0.0096(3) 0.0060(4) 0.0008(3) 0.000 0.000
Te13 0.0079(3) 0.0089(4) 0.0069(4) 0.0003(3) 0.000 0.000
Cr1 0.0059(7) 0.0084(8) 0.0075(8) 0.0012(7) 0.000 0.000
Cl1 0.0025(9) 0.0056(11) 0.0067(12) -0.0009(9) 0.000 0.000

loop_
_atom_type_symbol
_atom_type_description
_atom_type_scat_dispersion_real
_atom_type_scat_dispersion_imag
_atom_type_scat_source
Cl Cl 0.1484 0.1585 'International Tables Vol C Tables 4.2.6.8 and 6.1.1.4'
Cr Cr 0.3209 0.6236 'International Tables Vol C Tables 4.2.6.8 and 6.1.1.4'
Te Te -0.5308 1.6751 'International Tables Vol C Tables 4.2.6.8 and 6.1.1.4'
Gd Gd -0.1653 3.9035 'International Tables Vol C Tables 4.2.6.8 and 6.1.1.4'

loop_
_geom_angle_atom_site_label_1
_geom_angle_atom_site_label_2
_geom_angle_atom_site_label_3
_geom_angle
_geom_angle_site_symmetry_1
_geom_angle_site_symmetry_3
_geom_angle_publ_flag
Cl1 Gd1 Te12 67.57(4) . 5_545 ?
Cl1 Gd1 Te12 67.57(4) . 5_445 ?
Te12 Gd1 Te12 83.86(2) 5_545 5_445 ?
Cl1 Gd1 Te10 138.070(15) . 5_545 ?
Te12 Gd1 Te10 85.182(17) 5_545 5_545 ?
Te12 Gd1 Te10 142.77(3) 5_445 5_545 ?
Cl1 Gd1 Te10 138.070(15) . 5_445 ?
Te12 Gd1 Te10 142.77(3) 5_545 5_445 ?
Te12 Gd1 Te10 85.182(17) 5_445 5_445 ?
Te10 Gd1 Te10 82.39(2) 5_545 5_445 ?
Cl1 Gd1 Te9 67.47(4) . 5_445 ?
Te12 Gd1 Te9 135.03(3) 5_545 5_445 ?
Te12 Gd1 Te9 80.057(19) 5_445 5_445 ?
Te10 Gd1 Te9 130.21(3) 5_545 5_445 ?
Te10 Gd1 Te9 77.184(19) 5_445 5_445 ?
Cl1 Gd1 Te9 67.47(4) . 5_545 ?
Te12 Gd1 Te9 80.057(19) 5_545 5_545 ?
Te12 Gd1 Te9 135.03(3) 5_445 5_545 ?
Te10 Gd1 Te9 77.184(19) 5_545 5_545 ?
Te10 Gd1 Te9 130.21(3) 5_445 5_545 ?
Te9 Gd1 Te9 82.37(2) 5_445 5_545 ?
Cl1 Gd1 Te2 124.03(5) . . ?
Te12 Gd1 Te2 71.60(2) 5_545 . ?
Te12 Gd1 Te2 71.60(2) 5_445 . ?
Te10 Gd1 Te2 71.174(19) 5_545 . ?
Te10 Gd1 Te2 71.174(19) 5_445 . ?
Te9 Gd1 Te2 138.696(12) 5_445 . ?
Te9 Gd1 Te2 138.696(12) 5_545 . ?
Te11 Gd2 Te11 84.44(2) 5_545 5_445 ?
Te11 Gd2 Te8 85.337(18) 5_545 6_554 ?
Te11 Gd2 Te8 143.33(3) 5_445 6_554 ?
Te11 Gd2 Te8 143.33(3) 5_545 6_454 ?
Te11 Gd2 Te8 85.337(18) 5_445 6_454 ?
Te8 Gd2 Te8 82.19(2) 6_554 6_454 ?
Te11 Gd2 Te10 141.97(3) 5_545 6_454 ?
Te11 Gd2 Te10 84.817(18) 5_445 6_454 ?
Te8 Gd2 Te10 122.79(3) 6_554 6_454 ?
Te8 Gd2 Te10 71.50(2) 6_454 6_454 ?
Te11 Gd2 Te10 84.817(18) 5_545 6_554 ?
Te11 Gd2 Te10 141.97(3) 5_445 6_554 ?
Te8 Gd2 Te10 71.50(2) 6_554 6_554 ?
Te8 Gd2 Te10 122.79(3) 6_454 6_554 ?
Te10 Gd2 Te10 81.59(2) 6_454 6_554 ?
Te11 Gd2 Te1 71.749(19) 5_545 2_554 ?
Te11 Gd2 Te1 71.749(19) 5_445 2_554 ?
Te8 Gd2 Te1 136.658(14) 6_554 2_554 ?
Te8 Gd2 Te1 136.658(14) 6_454 2_554 ?
Te10 Gd2 Te1 70.238(19) 6_454 2_554 ?
Te10 Gd2 Te1 70.238(19) 6_554 2_554 ?
Te11 Gd2 Te4 73.234(19) 5_545 . ?
Te11 Gd2 Te4 73.234(19) 5_445 . ?
Te8 Gd2 Te4 70.09(2) 6_554 . ?
Te8 Gd2 Te4 70.09(2) 6_454 . ?
Te10 Gd2 Te4 136.836(13) 6_454 . ?
Te10 Gd2 Te4 136.836(13) 6_554 . ?
Te1 Gd2 Te4 132.06(3) 2_554 . ?
Cl1 Gd3 Te11 71.21(4) . 5_445 ?
Cl1 Gd3 Te11 71.21(4) . 5_545 ?
Te11 Gd3 Te11 84.17(2) 5_445 5_545 ?
Cl1 Gd3 Te4 138.14(6) . . ?
Te11 Gd3 Te4 78.10(2) 5_445 . ?
Te11 Gd3 Te4 78.10(2) 5_545 . ?
Cl1 Gd3 Te13 132.42(3) . 5_545 ?
Te11 Gd3 Te13 151.64(3) 5_445 5_545 ?
Te11 Gd3 Te13 89.640(18) 5_545 5_545 ?
Te4 Gd3 Te13 73.55(2) . 5_545 ?
Cl1 Gd3 Te13 132.42(3) . 5_445 ?
Te11 Gd3 Te13 89.640(18) 5_445 5_445 ?
Te11 Gd3 Te13 151.64(3) 5_545 5_445 ?
Te4 Gd3 Te13 73.55(2) . 5_445 ?
Te13 Gd3 Te13 82.78(2) 5_545 5_445 ?
Cl1 Gd3 Te12 68.83(4) . 5_545 ?
Te11 Gd3 Te12 140.03(3) 5_445 5_545 ?
Te11 Gd3 Te12 83.629(19) 5_545 5_545 ?
Te4 Gd3 Te12 135.417(15) . 5_545 ?
Te13 Gd3 Te12 65.97(2) 5_545 5_545 ?
Te13 Gd3 Te12 117.27(3) 5_445 5_545 ?
Cl1 Gd3 Te12 68.83(4) . 5_445 ?
Te11 Gd3 Te12 83.629(19) 5_445 5_445 ?
Te11 Gd3 Te12 140.03(3) 5_545 5_445 ?
Te4 Gd3 Te12 135.417(15) . 5_445 ?
Te13 Gd3 Te12 117.27(3) 5_545 5_445 ?
Te13 Gd3 Te12 65.97(2) 5_445 5_445 ?
Te12 Gd3 Te12 81.76(2) 5_545 5_445 ?
Te7 Gd4 Te7 83.59(2) 6_554 6_454 ?
Te7 Gd4 Te9 140.61(3) 6_554 6_454 ?
Te7 Gd4 Te9 83.821(19) 6_454 6_454 ?
Te7 Gd4 Te9 83.821(19) 6_554 6_554 ?
Te7 Gd4 Te9 140.61(3) 6_454 6_554 ?
Te9 Gd4 Te9 82.69(2) 6_454 6_554 ?
Te7 Gd4 Te8 87.674(17) 6_554 6_554 ?
Te7 Gd4 Te8 146.36(3) 6_454 6_554 ?
Te9 Gd4 Te8 121.35(3) 6_454 6_554 ?
Te9 Gd4 Te8 69.81(2) 6_554 6_554 ?
Te7 Gd4 Te8 146.36(3) 6_554 6_454 ?
Te7 Gd4 Te8 87.674(17) 6_454 6_454 ?
Te9 Gd4 Te8 69.81(2) 6_454 6_454 ?
Te9 Gd4 Te8 121.35(3) 6_554 6_454 ?
Te8 Gd4 Te8 81.85(3) 6_554 6_454 ?
Te7 Gd4 Te3 70.23(2) 6_554 . ?
Te7 Gd4 Te3 70.23(2) 6_454 . ?
Te9 Gd4 Te3 70.38(2) 6_454 . ?
Te9 Gd4 Te3 70.38(2) 6_554 . ?
Te8 Gd4 Te3 136.043(16) 6_554 . ?
Te8 Gd4 Te3 136.043(16) 6_454 . ?
Te7 Gd4 Te6 75.35(2) 6_554 . ?
Te7 Gd4 Te6 75.35(2) 6_454 . ?
Te9 Gd4 Te6 136.001(14) 6_454 . ?
Te9 Gd4 Te6 136.001(14) 6_554 . ?
Te8 Gd4 Te6 71.02(2) 6_554 . ?
Te8 Gd4 Te6 71.02(2) 6_454 . ?
Te3 Gd4 Te6 133.19(3) . . ?
Te13 Gd5 Te13 84.52(2) 5_445 5_545 ?
Te13 Gd5 Te5 84.399(18) 5_445 6_454 ?
Te13 Gd5 Te5 142.26(3) 5_545 6_454 ?
Te13 Gd5 Te5 142.26(3) 5_445 6_554 ?
Te13 Gd5 Te5 84.399(18) 5_545 6_554 ?
Te5 Gd5 Te5 82.68(2) 6_454 6_554 ?
Te13 Gd5 Te3 142.19(3) 5_445 6 ?
Te13 Gd5 Te3 84.655(19) 5_545 6 ?
Te5 Gd5 Te3 123.98(3) 6_454 6 ?
Te5 Gd5 Te3 72.03(2) 6_554 6 ?
Te13 Gd5 Te3 84.655(19) 5_445 6_455 ?
Te13 Gd5 Te3 142.19(3) 5_545 6_455 ?
Te5 Gd5 Te3 72.03(2) 6_454 6_455 ?
Te5 Gd5 Te3 123.98(3) 6_554 6_455 ?
Te3 Gd5 Te3 82.09(2) 6 6_455 ?
Te13 Gd5 Te7 72.11(2) 5_445 . ?
Te13 Gd5 Te7 72.11(2) 5_545 . ?
Te5 Gd5 Te7 136.742(14) 6_454 . ?
Te5 Gd5 Te7 136.742(14) 6_554 . ?
Te3 Gd5 Te7 70.087(19) 6 . ?
Te3 Gd5 Te7 70.087(19) 6_455 . ?
Te13 Gd5 Te4 70.21(2) 5_445 . ?
Te13 Gd5 Te4 70.21(2) 5_545 . ?
Te5 Gd5 Te4 72.09(2) 6_454 . ?
Te5 Gd5 Te4 72.09(2) 6_554 . ?
Te3 Gd5 Te4 137.673(13) 6 . ?
Te3 Gd5 Te4 137.673(13) 6_455 . ?
Te7 Gd5 Te4 128.25(3) . . ?
Cl1 Gd6 Cl1 95.65(8) 5 5_455 ?
Cl1 Gd6 Te3 139.92(6) 5 6_455 ?
Cl1 Gd6 Te3 78.03(5) 5_455 6_455 ?
Cl1 Gd6 Te3 78.03(5) 5 6 ?
Cl1 Gd6 Te3 139.92(6) 5_455 6 ?
Te3 Gd6 Te3 82.01(2) 6_455 6 ?
Cl1 Gd6 Te1 141.20(6) 5 6_454 ?
Cl1 Gd6 Te1 79.13(5) 5_455 6_454 ?
Te3 Gd6 Te1 77.12(2) 6_455 6_454 ?
Te3 Gd6 Te1 129.35(3) 6 6_454 ?
Cl1 Gd6 Te1 79.13(5) 5 6_554 ?
Cl1 Gd6 Te1 141.20(6) 5_455 6_554 ?
Te3 Gd6 Te1 129.35(3) 6_455 6_554 ?
Te3 Gd6 Te1 77.12(2) 6 6_554 ?
Te1 Gd6 Te1 81.54(2) 6_454 6_554 ?
Cl1 Gd6 Te11 70.72(5) 5 . ?
Cl1 Gd6 Te11 70.72(5) 5_455 . ?
Te3 Gd6 Te11 138.838(12) 6_455 . ?
Te3 Gd6 Te11 138.838(12) 6 . ?
Te1 Gd6 Te11 71.311(19) 6_454 . ?
Te1 Gd6 Te11 71.311(19) 6_554 . ?
Cl1 Gd6 Te9 69.71(6) 5 . ?
Cl1 Gd6 Te9 69.71(6) 5_455 . ?
Te3 Gd6 Te9 71.04(2) 6_455 . ?
Te3 Gd6 Te9 71.04(2) 6 . ?
Te1 Gd6 Te9 139.032(12) 6_454 . ?
Te1 Gd6 Te9 139.032(12) 6_554 . ?
Te11 Gd6 Te9 119.45(3) . . ?
Te2 Gd7 Te2 83.95(2) 5_455 5 ?
Te2 Gd7 Te5 142.99(3) 5_455 5 ?
Te2 Gd7 Te5 85.241(18) 5 5 ?
Te2 Gd7 Te5 85.242(18) 5_455 5_455 ?
Te2 Gd7 Te5 142.99(3) 5 5_455 ?
Te5 Gd7 Te5 82.45(2) 5 5_455 ?
Te2 Gd7 Te1 85.103(18) 5_455 5_455 ?
Te2 Gd7 Te1 142.34(3) 5 5_455 ?
Te5 Gd7 Te1 122.87(3) 5 5_455 ?
Te5 Gd7 Te1 71.25(2) 5_455 5_455 ?
Te2 Gd7 Te1 142.34(3) 5_455 5 ?
Te2 Gd7 Te1 85.103(18) 5 5 ?
Te5 Gd7 Te1 71.25(2) 5 5 ?
Te5 Gd7 Te1 122.87(3) 5_455 5 ?
Te1 Gd7 Te1 81.94(2) 5_455 5 ?
Te2 Gd7 Te10 71.76(2) 5_455 . ?
Te2 Gd7 Te10 71.76(2) 5 . ?
Te5 Gd7 Te10 136.625(14) 5 . ?
Te5 Gd7 Te10 136.625(14) 5_455 . ?
Te1 Gd7 Te10 70.59(2) 5_455 . ?
Te1 Gd7 Te10 70.59(2) 5 . ?
Te2 Gd7 Te6 73.99(2) 5_455 2_565 ?
Te2 Gd7 Te6 73.99(2) 5 2_565 ?
Te5 Gd7 Te6 69.01(2) 5 2_565 ?
Te5 Gd7 Te6 69.01(2) 5_455 2_565 ?
Te1 Gd7 Te6 136.159(14) 5_455 2_565 ?
Te1 Gd7 Te6 136.159(14) 5 2_565 ?
Te10 Gd7 Te6 133.32(3) . 2_565 ?
Te6 Gd8 Te12 146.69(3) 2_565 . ?
Te6 Gd8 Te7 80.62(2) 2_565 5 ?
Te12 Gd8 Te7 122.13(2) . 5 ?
Te6 Gd8 Te7 80.62(2) 2_565 5_455 ?
Te12 Gd8 Te7 122.13(2) . 5_455 ?
Te7 Gd8 Te7 84.77(2) 5 5_455 ?
Te6 Gd8 Te2 81.15(2) 2_565 5_455 ?
Te12 Gd8 Te2 74.34(2) . 5_455 ?
Te7 Gd8 Te2 161.76(3) 5 5_455 ?
Te7 Gd8 Te2 92.635(16) 5_455 5_455 ?
Te6 Gd8 Te2 81.15(2) 2_565 5 ?
Te12 Gd8 Te2 74.34(2) . 5 ?
Te7 Gd8 Te2 92.635(16) 5 5 ?
Te7 Gd8 Te2 161.76(3) 5_455 5 ?
Te2 Gd8 Te2 84.19(2) 5_455 5 ?
Te6 Gd8 Te13 145.93(3) 2_565 . ?
Te12 Gd8 Te13 67.38(2) . . ?
Te7 Gd8 Te13 74.42(2) 5 . ?
Te7 Gd8 Te13 74.42(2) 5_455 . ?
Te2 Gd8 Te13 122.29(2) 5_455 . ?
Te2 Gd8 Te13 122.29(2) 5 . ?
Gd7 Te1 Gd7 81.94(2) 5_545 5_445 ?
Gd7 Te1 Gd6 87.152(16) 5_545 6 ?
Gd7 Te1 Gd6 143.77(3) 5_445 6 ?
Gd7 Te1 Gd6 143.77(3) 5_545 6_455 ?
Gd7 Te1 Gd6 87.152(16) 5_445 6_455 ?
Gd6 Te1 Gd6 81.54(2) 6 6_455 ?
Gd7 Te1 Gd2 109.52(2) 5_545 2 ?
Gd7 Te1 Gd2 109.52(2) 5_445 2 ?
Gd6 Te1 Gd2 106.70(2) 6 2 ?
Gd6 Te1 Gd2 106.69(2) 6_455 2 ?
Gd8 Te2 Gd8 84.19(2) 5_545 5_445 ?
Gd8 Te2 Gd7 86.156(16) 5_545 5_545 ?
Gd8 Te2 Gd7 146.06(3) 5_445 5_545 ?
Gd8 Te2 Gd7 146.06(3) 5_545 5_445 ?
Gd8 Te2 Gd7 86.156(16) 5_445 5_445 ?
Gd7 Te2 Gd7 83.95(2) 5_545 5_445 ?
Gd8 Te2 Gd1 104.79(2) 5_545 . ?
Gd8 Te2 Gd1 104.79(2) 5_445 . ?
Gd7 Te2 Gd1 109.13(2) 5_545 . ?
Gd7 Te2 Gd1 109.13(2) 5_445 . ?
Gd5 Te3 Gd5 82.09(2) 6_554 6_454 ?
Gd5 Te3 Gd6 143.02(3) 6_554 6_454 ?
Gd5 Te3 Gd6 86.399(16) 6_454 6_454 ?
Gd5 Te3 Gd6 86.399(16) 6_554 6_554 ?
Gd5 Te3 Gd6 143.02(3) 6_454 6_554 ?
Gd6 Te3 Gd6 82.01(2) 6_454 6_554 ?
Gd5 Te3 Gd4 108.85(2) 6_554 . ?
Gd5 Te3 Gd4 108.85(2) 6_454 . ?
Gd6 Te3 Gd4 108.13(2) 6_454 . ?
Gd6 Te3 Gd4 108.13(2) 6_554 . ?
Cr1 Te4 Cr1 99.27(7) 6_454 6_554 ?
Cr1 Te4 Gd3 130.36(4) 6_454 . ?
Cr1 Te4 Gd3 130.36(4) 6_554 . ?
Cr1 Te4 Gd5 94.09(5) 6_454 . ?
Cr1 Te4 Gd5 94.09(5) 6_554 . ?
Gd3 Te4 Gd5 84.77(2) . . ?
Cr1 Te4 Gd2 95.21(5) 6_454 . ?
Cr1 Te4 Gd2 95.21(5) 6_554 . ?
Gd3 Te4 Gd2 80.84(2) . . ?
Gd5 Te4 Gd2 165.61(3) . . ?
Cr1 Te5 Gd5 101.66(4) . 6 ?
Cr1 Te5 Gd5 101.66(4) . 6_455 ?
Gd5 Te5 Gd5 82.68(2) 6 6_455 ?
Cr1 Te5 Gd7 105.78(4) . 5_445 ?
Gd5 Te5 Gd7 152.54(3) 6 5_445 ?
Gd5 Te5 Gd7 90.956(15) 6_455 5_445 ?
Cr1 Te5 Gd7 105.78(4) . 5_545 ?
Gd5 Te5 Gd7 90.956(15) 6 5_545 ?
Gd5 Te5 Gd7 152.54(3) 6_455 5_545 ?
Gd7 Te5 Gd7 82.45(2) 5_445 5_545 ?
Cr1 Te6 Cr1 99.21(7) 6_554 6_454 ?
Cr1 Te6 Gd8 130.38(4) 6_554 2_564 ?
Cr1 Te6 Gd8 130.38(4) 6_454 2_564 ?
Cr1 Te6 Gd4 96.32(5) 6_554 . ?
Cr1 Te6 Gd4 96.32(5) 6_454 . ?
Gd8 Te6 Gd4 81.37(3) 2_564 . ?
Cr1 Te6 Gd7 95.70(5) 6_554 2_564 ?
Cr1 Te6 Gd7 95.70(5) 6_454 2_564 ?
Gd8 Te6 Gd7 80.03(2) 2_564 2_564 ?
Gd4 Te6 Gd7 161.40(3) . 2_564 ?
Gd8 Te7 Gd8 84.77(2) 5_445 5_545 ?
Gd8 Te7 Gd4 144.30(3) 5_445 6 ?
Gd8 Te7 Gd4 85.038(17) 5_545 6 ?
Gd8 Te7 Gd4 85.038(17) 5_445 6_455 ?
Gd8 Te7 Gd4 144.30(3) 5_545 6_455 ?
Gd4 Te7 Gd4 83.59(2) 6 6_455 ?
Gd8 Te7 Gd5 104.87(2) 5_445 . ?
Gd8 Te7 Gd5 104.87(2) 5_545 . ?
Gd4 Te7 Gd5 110.81(2) 6 . ?
Gd4 Te7 Gd5 110.81(2) 6_455 . ?
Cr1 Te8 Gd2 104.02(4) . 6 ?
Cr1 Te8 Gd2 104.02(4) . 6_455 ?
Gd2 Te8 Gd2 82.19(2) 6 6_455 ?
Cr1 Te8 Gd4 102.34(4) . 6_455 ?
Gd2 Te8 Gd4 153.64(3) 6 6_455 ?
Gd2 Te8 Gd4 92.002(15) 6_455 6_455 ?
Cr1 Te8 Gd4 102.34(4) . 6 ?
Gd2 Te8 Gd4 92.002(15) 6 6 ?
Gd2 Te8 Gd4 153.64(3) 6_455 6 ?
Gd4 Te8 Gd4 81.85(3) 6_455 6 ?
Gd4 Te9 Gd4 82.69(2) 6_455 6 ?
Gd4 Te9 Gd1 145.49(3) 6_455 5 ?
Gd4 Te9 Gd1 87.364(16) 6 5 ?
Gd4 Te9 Gd1 87.365(16) 6_455 5_455 ?
Gd4 Te9 Gd1 145.49(3) 6 5_455 ?
Gd1 Te9 Gd1 82.37(2) 5 5_455 ?
Gd4 Te9 Gd6 110.43(2) 6_455 . ?
Gd4 Te9 Gd6 110.43(2) 6 . ?
Gd1 Te9 Gd6 104.01(2) 5 . ?
Gd1 Te9 Gd6 104.01(2) 5_455 . ?
Gd1 Te10 Gd1 82.39(2) 5_455 5 ?
Gd1 Te10 Gd2 86.095(15) 5_455 6_455 ?
Gd1 Te10 Gd2 142.42(3) 5 6_455 ?
Gd1 Te10 Gd2 142.42(3) 5_455 6 ?
Gd1 Te10 Gd2 86.095(15) 5 6 ?
Gd2 Te10 Gd2 81.59(2) 6_455 6 ?
Gd1 Te10 Gd7 107.92(2) 5_455 . ?
Gd1 Te10 Gd7 107.92(2) 5 . ?
Gd2 Te10 Gd7 109.66(2) 6_455 . ?
Gd2 Te10 Gd7 109.66(2) 6 . ?
Gd2 Te11 Gd2 84.44(2) 5_455 5 ?
Gd2 Te11 Gd3 149.34(3) 5_455 5 ?
Gd2 Te11 Gd3 87.673(15) 5 5 ?
Gd2 Te11 Gd3 87.673(15) 5_455 5_455 ?
Gd2 Te11 Gd3 149.34(3) 5 5_455 ?
Gd3 Te11 Gd3 84.17(2) 5 5_455 ?
Gd2 Te11 Gd6 110.17(2) 5_455 . ?
Gd2 Te11 Gd6 110.17(2) 5 . ?
Gd3 Te11 Gd6 100.37(2) 5 . ?
Gd3 Te11 Gd6 100.37(2) 5_455 . ?
Gd8 Te12 Gd1 109.26(2) . 5_455 ?
Gd8 Te12 Gd1 109.26(2) . 5 ?
Gd1 Te12 Gd1 83.86(2) 5_455 5 ?
Gd8 Te12 Gd3 97.70(2) . 5_455 ?
Gd1 Te12 Gd3 90.842(15) 5_455 5_455 ?
Gd1 Te12 Gd3 152.80(3) 5 5_455 ?
Gd8 Te12 Gd3 97.70(2) . 5 ?
Gd1 Te12 Gd3 152.80(3) 5_455 5 ?
Gd1 Te12 Gd3 90.842(15) 5 5 ?
Gd3 Te12 Gd3 81.76(2) 5_455 5 ?
Gd5 Te13 Gd5 84.52(2) 5 5_455 ?
Gd5 Te13 Gd8 108.60(2) 5 . ?
Gd5 Te13 Gd8 108.60(2) 5_455 . ?
Gd5 Te13 Gd3 153.82(3) 5 5_455 ?
Gd5 Te13 Gd3 90.467(15) 5_455 5_455 ?
Gd8 Te13 Gd3 97.37(2) . 5_455 ?
Gd5 Te13 Gd3 90.467(16) 5 5 ?
Gd5 Te13 Gd3 153.82(3) 5_455 5 ?
Gd8 Te13 Gd3 97.37(2) . 5 ?
Gd3 Te13 Gd3 82.78(2) 5_455 5 ?
Te8 Cr1 Te5 177.71(10) . . ?
Te8 Cr1 Te4 90.03(5) . 6 ?
Te5 Cr1 Te4 91.45(6) . 6 ?
Te8 Cr1 Te4 90.03(5) . 6_455 ?
Te5 Cr1 Te4 91.45(6) . 6_455 ?
Te4 Cr1 Te4 99.27(7) 6 6_455 ?
Te8 Cr1 Te6 89.54(6) . 6_455 ?
Te5 Cr1 Te6 88.98(5) . 6_455 ?
Te4 Cr1 Te6 179.57(9) 6 6_455 ?
Te4 Cr1 Te6 80.758(18) 6_455 6_455 ?
Te8 Cr1 Te6 89.54(6) . 6 ?
Te5 Cr1 Te6 88.98(5) . 6 ?
Te4 Cr1 Te6 80.758(18) 6 6 ?
Te4 Cr1 Te6 179.57(9) 6_455 6 ?
Te6 Cr1 Te6 99.21(7) 6_455 6 ?
Gd6 Cl1 Gd6 95.65(8) 5_445 5_545 ?
Gd6 Cl1 Gd3 116.22(7) 5_445 . ?
Gd6 Cl1 Gd3 116.22(7) 5_545 . ?
Gd6 Cl1 Gd1 117.22(7) 5_445 . ?
Gd6 Cl1 Gd1 117.22(7) 5_545 . ?
Gd3 Cl1 Gd1 95.91(7) . . ?

loop_
_geom_bond_atom_site_label_1
_geom_bond_atom_site_label_2
_geom_bond_distance
_geom_bond_site_symmetry_2
_geom_bond_publ_flag
Gd1 Cl1 3.128(3) . ?
Gd1 Te12 3.1369(7) 5_545 ?
Gd1 Te12 3.1369(7) 5_445 ?
Gd1 Te10 3.1828(8) 5_545 ?
Gd1 Te10 3.1828(8) 5_445 ?
Gd1 Te9 3.1831(7) 5_445 ?
Gd1 Te9 3.1831(7) 5_545 ?
Gd1 Te2 3.2938(10) . ?
Gd2 Te11 3.1194(7) 5_545 ?
Gd2 Te11 3.1194(7) 5_445 ?
Gd2 Te8 3.1891(7) 6_554 ?
Gd2 Te8 3.1891(7) 6_454 ?
Gd2 Te10 3.2083(7) 6_454 ?
Gd2 Te10 3.2083(7) 6_554 ?
Gd2 Te1 3.3112(9) 2_554 ?
Gd2 Te4 3.5010(10) . ?
Gd3 Cl1 2.950(3) . ?
Gd3 Te11 3.1274(7) 5_445 ?
Gd3 Te11 3.1274(7) 5_545 ?
Gd3 Te4 3.1594(10) . ?
Gd3 Te13 3.1704(8) 5_545 ?
Gd3 Te13 3.1704(8) 5_445 ?
Gd3 Te12 3.2027(7) 5_545 ?
Gd3 Te12 3.2027(7) 5_445 ?
Gd4 Te7 3.1452(7) 6_554 ?
Gd4 Te7 3.1452(7) 6_454 ?
Gd4 Te9 3.1731(7) 6_454 ?
Gd4 Te9 3.1731(7) 6_554 ?
Gd4 Te8 3.2000(8) 6_554 ?
Gd4 Te8 3.2000(8) 6_454 ?
Gd4 Te3 3.3422(10) . ?
Gd4 Te6 3.3961(10) . ?
Gd5 Te13 3.1168(7) 5_445 ?
Gd5 Te13 3.1168(7) 5_545 ?
Gd5 Te5 3.1734(8) 6_454 ?
Gd5 Te5 3.1734(8) 6_554 ?
Gd5 Te3 3.1923(7) 6 ?
Gd5 Te3 3.1923(7) 6_455 ?
Gd5 Te7 3.3109(10) . ?
Gd5 Te4 3.4548(10) . ?
Gd6 Cl1 2.8285(18) 5 ?
Gd6 Cl1 2.8285(18) 5_455 ?
Gd6 Te3 3.1947(7) 6_455 ?
Gd6 Te3 3.1947(7) 6 ?
Gd6 Te1 3.2099(8) 6_454 ?
Gd6 Te1 3.2099(8) 6_554 ?
Gd6 Te11 3.2601(10) . ?
Gd6 Te9 3.2717(10) . ?
Gd7 Te2 3.1343(7) 5_455 ?
Gd7 Te2 3.1343(7) 5 ?
Gd7 Te5 3.1806(7) 5 ?
Gd7 Te5 3.1806(7) 5_455 ?
Gd7 Te1 3.1970(8) 5_455 ?
Gd7 Te1 3.1970(8) 5 ?
Gd7 Te10 3.2946(10) . ?
Gd7 Te6 3.5496(10) 2_565 ?
Gd8 Te6 3.0776(10) 2_565 ?
Gd8 Te12 3.1028(10) . ?
Gd8 Te7 3.1094(7) 5 ?
Gd8 Te7 3.1094(7) 5_455 ?
Gd8 Te2 3.1270(7) 5_455 ?
Gd8 Te2 3.1270(7) 5 ?
Gd8 Te13 3.1517(10) . ?
Te1 Gd7 3.1970(8) 5_545 ?
Te1 Gd7 3.1970(8) 5_445 ?
Te1 Gd6 3.2099(8) 6 ?
Te1 Gd6 3.2099(8) 6_455 ?
Te1 Gd2 3.3112(9) 2 ?
Te2 Gd8 3.1270(7) 5_545 ?
Te2 Gd8 3.1270(7) 5_445 ?
Te2 Gd7 3.1343(7) 5_545 ?
Te2 Gd7 3.1343(7) 5_445 ?
Te3 Gd5 3.1923(7) 6_554 ?
Te3 Gd5 3.1923(7) 6_454 ?
Te3 Gd6 3.1947(7) 6_454 ?
Te3 Gd6 3.1947(7) 6_554 ?
Te4 Cr1 2.7511(15) 6_454 ?
Te4 Cr1 2.7511(15) 6_554 ?
Te5 Cr1 2.705(2) . ?
Te5 Gd5 3.1734(8) 6 ?
Te5 Gd5 3.1734(8) 6_455 ?
Te5 Gd7 3.1806(7) 5_445 ?
Te5 Gd7 3.1806(7) 5_545 ?
Te6 Cr1 2.7523(15) 6_554 ?
Te6 Cr1 2.7523(15) 6_454 ?
Te6 Gd8 3.0776(10) 2_564 ?
Te6 Gd7 3.5496(10) 2_564 ?
Te7 Gd8 3.1094(7) 5_445 ?
Te7 Gd8 3.1094(7) 5_545 ?
Te7 Gd4 3.1452(7) 6 ?
Te7 Gd4 3.1452(7) 6_455 ?
Te8 Cr1 2.692(2) . ?
Te8 Gd2 3.1891(7) 6 ?
Te8 Gd2 3.1891(7) 6_455 ?
Te8 Gd4 3.2000(8) 6_455 ?
Te8 Gd4 3.2000(8) 6 ?
Te9 Gd4 3.1731(7) 6_455 ?
Te9 Gd4 3.1731(7) 6 ?
Te9 Gd1 3.1831(7) 5 ?
Te9 Gd1 3.1831(7) 5_455 ?
Te10 Gd1 3.1828(8) 5_455 ?
Te10 Gd1 3.1828(8) 5 ?
Te10 Gd2 3.2083(7) 6_455 ?
Te10 Gd2 3.2083(7) 6 ?
Te11 Gd2 3.1194(7) 5_455 ?
Te11 Gd2 3.1194(7) 5 ?
Te11 Gd3 3.1274(7) 5 ?
Te11 Gd3 3.1274(7) 5_455 ?
Te12 Gd1 3.1369(7) 5_455 ?
Te12 Gd1 3.1369(7) 5 ?
Te12 Gd3 3.2027(7) 5_455 ?
Te12 Gd3 3.2027(7) 5 ?
Te13 Gd5 3.1168(7) 5 ?
Te13 Gd5 3.1168(7) 5_455 ?
Te13 Gd3 3.1704(8) 5_455 ?
Te13 Gd3 3.1704(7) 5 ?
Cr1 Te4 2.7511(15) 6 ?
Cr1 Te4 2.7511(15) 6_455 ?
Cr1 Te6 2.7523(15) 6_455 ?
Cr1 Te6 2.7523(15) 6 ?
Cl1 Gd6 2.8285(18) 5_445 ?
Cl1 Gd6 2.8285(18) 5_545 ?
